data_4110749
loop_
_publ_author_name
'Dennis G. H. Hetterscheid'
'Coen Hendriksen'
'Wojciech I. Dzik'
'Jan M. M. Smits'
'Ernst R. H. van Eck'
'Alan E. Rowan'
'Vincenzo Busico'
'Michele Vacatello'
'Valeria Van Axel Castelli'
'Annalaura Segre'
'Erica Jellema'
'Tom G. Bloemberg'
'Bas de Bruin'

_publ_contact_author
;
        Dr. B. de Bruin
        Department of Homogeneous Catalysis
        Van 't Hoff Institute for Molecular Sciences
        University of Amsterdam
        Nieuwe Achtergracht 166
        1018 WV Amsterdam
        The Netherlands
;
_publ_contact_author_email BdeBruin@science.uva.nl
_publ_contact_author_fax '+31 20 525 6422'
_publ_contact_author_phone '+31 20 525 6495'
_publ_section_title
;
 Rhodium-Mediated Stereoselective Polymerization of "Carbenes"
;
_journal_name_full 'Journal of the American Chemical Society'
_journal_page_first 9746
_journal_page_last 9752
_journal_paper_doi 10.1021/ja058722j
_journal_volume 128
_journal_year 2006
_chemical_formula_sum 'C20 H26 N O2 Rh'
_chemical_formula_weight 415.33
_chemical_name_systematic
;
 ?
;
_space_group_IT_number 19
_symmetry_cell_setting orthorhombic
_symmetry_space_group_name_Hall 'P 2ac 2ab'
_symmetry_space_group_name_H-M 'P 21 21 21'
_atom_sites_solution_hydrogens geom
_atom_sites_solution_primary direct
_atom_sites_solution_secondary difmap
_audit_creation_date 2005-04-27
_audit_creation_method 'SHELXL, adapted and expanded'
_cell_angle_alpha 90.00
_cell_angle_beta 90.00
_cell_angle_gamma 90.00
_cell_formula_units_Z 4
_cell_length_a 9.1192(7)
_cell_length_b 10.8625(4)
_cell_length_c 17.6706(8)
_cell_measurement_reflns_used 283
_cell_measurement_temperature 293(2)
_cell_measurement_theta_max 27.500
_cell_measurement_theta_min 2.200
_cell_volume 1750.40(17)
_computing_data_collection
;
Nonius "Collect" program suite (Nonius, 1999)
;
_computing_data_reduction
;
Nonius "EvalCCD" program suite (Duisenberg, 1998)
;
_computing_molecular_graphics
;
PLATON (Spek, 2003)
;
_computing_structure_refinement 'SHELXL-97 (Sheldrick, 1997)'
_computing_structure_solution
;
DIRDIF (Beurskens et al., 1996),
PATTY (Beurskens et al., 1987)
;
_diffrn_ambient_temperature 293(2)
_diffrn_detector_area_resol_mean 18.4
_diffrn_measured_fraction_theta_full 0.999
_diffrn_measured_fraction_theta_max 0.994
_diffrn_measurement_device 'Nonius KappaCCD'
_diffrn_measurement_method 'area detector \f and \w scan'
_diffrn_radiation_monochromator graphite
_diffrn_radiation_source 'fine-focus sealed tube'
_diffrn_radiation_type MoK\a
_diffrn_radiation_wavelength 0.71073
_diffrn_reflns_av_R_equivalents 0.0195
_diffrn_reflns_av_sigmaI/netI 0.0166
_diffrn_reflns_limit_h_max 11
_diffrn_reflns_limit_h_min -11
_diffrn_reflns_limit_k_max 13
_diffrn_reflns_limit_k_min -13
_diffrn_reflns_limit_l_max 22
_diffrn_reflns_limit_l_min -22
_diffrn_reflns_number 23798
_diffrn_reflns_theta_full 25.00
_diffrn_reflns_theta_max 27.50
_diffrn_reflns_theta_min 2.20
_diffrn_standards_decay_% 0.000
_diffrn_standards_interval_time 0
_diffrn_standards_number 0
_exptl_absorpt_coefficient_mu 0.987
_exptl_absorpt_correction_T_max 1.000
_exptl_absorpt_correction_T_min 1.000
_exptl_absorpt_correction_type multi-scan
_exptl_absorpt_process_details 'SADABS multiscan (Sheldrick, 1996)'
_exptl_crystal_colour 'translucent light yellow'
_exptl_crystal_density_diffrn 1.576
_exptl_crystal_description 'rough fragment'
_exptl_crystal_F_000 856
_exptl_crystal_size_max 0.23
_exptl_crystal_size_mid 0.18
_exptl_crystal_size_min 0.18
_refine_diff_density_max 0.198
_refine_diff_density_min -0.334
_refine_diff_density_rms 0.049
_refine_ls_abs_structure_Flack 0.043(17)
_refine_ls_extinction_method none
_refine_ls_goodness_of_fit_all 1.060
_refine_ls_goodness_of_fit_ref 1.060
_refine_ls_hydrogen_treatment mixed
_refine_ls_matrix_type full
_refine_ls_number_parameters 229
_refine_ls_number_reflns 3957
_refine_ls_number_restraints 0
_refine_ls_restrained_S_all 1.060
_refine_ls_R_factor_all 0.0178
_refine_ls_R_factor_gt 0.0156
_refine_ls_R_factor_obs 0.0156
_refine_ls_shift/esd_max 0.001
_refine_ls_shift/esd_mean 0.000
_refine_ls_shift/su_max 0.001
_refine_ls_shift/su_mean 0.000
_refine_ls_structure_factor_coef Fsqd
_refine_ls_weighting_details
;
w=1/[\s^2^(Fo^2^)+(0.0158P)^2^+0.4044P] where P=(Fo^2^+2Fc^2^)/3
;
_refine_ls_weighting_scheme calc
_refine_ls_wR_factor_all 0.0351
_refine_ls_wR_factor_gt 0.0343
_refine_ls_wR_factor_obs 0.0343
_refine_ls_wR_factor_ref 0.0351
_reflns_number_gt 3801
_reflns_number_observed 3801
_reflns_number_total 3957
_reflns_observed_criterion >2sigma(I)
_reflns_threshold_expression >2sigma(I)
_cod_data_source_file ja058722jsi20060503_120232.cif
_cod_data_source_block WOJ02
_cod_database_code 4110749

loop_
_symmetry_equiv_pos_as_xyz
'x, y, z'
'x+1/2, -y+1/2, -z'
'-x, y+1/2, -z+1/2'
'-x+1/2, -y, z+1/2'

loop_
_atom_site_label
_atom_site_type_symbol
_atom_site_fract_x
_atom_site_fract_y
_atom_site_fract_z
_atom_site_U_iso_or_equiv
_atom_site_adp_type
_atom_site_occupancy
_atom_site_calc_flag
_atom_site_refinement_flags
Rh1 Rh 0.242530(14) 0.057916(10) 0.141173(6) 0.01649(4) Uani 1 d .
N1 N 0.46676(15) 0.10232(12) 0.11382(7) 0.0165(3) Uani 1 d .
O1 O 0.21436(12) 0.22567(11) 0.08888(7) 0.0259(3) Uani 1 d .
O2 O 0.30904(14) 0.33847(12) -0.00388(8) 0.0340(3) Uani 1 d .
C1 C 0.2576(2) -0.13469(13) 0.14636(9) 0.0230(3) Uani 1 d .
H1 H 0.341(2) -0.1572(18) 0.1225(11) 0.028 Uiso 1 d .
C2 C 0.27817(18) -0.08706(14) 0.21897(9) 0.0196(3) Uani 1 d .
H2 H 0.371(2) -0.0823(18) 0.2351(11) 0.024 Uiso 1 d .
C3 C 0.1630(2) -0.09177(17) 0.28086(11) 0.0291(4) Uani 1 d .
H3A H 0.2115 -0.0964 0.3296 0.035 Uiso 1 calc R
H3B H 0.1048 -0.1659 0.2747 0.035 Uiso 1 calc R
C4 C 0.0610(2) 0.0200(2) 0.28012(11) 0.0350(5) Uani 1 d .
H4A H -0.0354 -0.0050 0.2975 0.042 Uiso 1 calc R
H4B H 0.0982 0.0811 0.3153 0.042 Uiso 1 calc R
C5 C 0.04670(19) 0.07760(19) 0.20306(11) 0.0285(4) Uani 1 d .
H5 H 0.028(2) 0.1621(19) 0.2044(11) 0.034 Uiso 1 d .
C6 C 0.01273(19) 0.01725(18) 0.13641(13) 0.0295(4) Uani 1 d .
H6 H -0.026(2) 0.064(2) 0.0977(11) 0.035 Uiso 1 d .
C7 C -0.0178(2) -0.1203(2) 0.13367(14) 0.0395(5) Uani 1 d .
H7A H -0.0574 -0.1467 0.1820 0.047 Uiso 1 calc R
H7B H -0.0908 -0.1369 0.0951 0.047 Uiso 1 calc R
C8 C 0.1202(2) -0.1935(2) 0.11641(12) 0.0358(5) Uani 1 d .
H8A H 0.1106 -0.2751 0.1382 0.043 Uiso 1 calc R
H8B H 0.1292 -0.2030 0.0620 0.043 Uiso 1 calc R
C11 C 0.5712(2) 0.00086(16) 0.09608(10) 0.0240(4) Uani 1 d .
H11A H 0.5584 -0.0673 0.1310 0.029 Uiso 1 calc R
H11B H 0.6717 0.0296 0.0993 0.029 Uiso 1 calc R
C12 C 0.5344(2) -0.03844(18) 0.01543(10) 0.0321(4) Uani 1 d .
H12A H 0.4784 -0.1144 0.0156 0.039 Uiso 1 calc R
H12B H 0.6232 -0.0510 -0.0137 0.039 Uiso 1 calc R
C13 C 0.4432(2) 0.06724(19) -0.01811(10) 0.0333(4) Uani 1 d .
H13A H 0.4839 0.0941 -0.0661 0.040 Uiso 1 calc R
H13B H 0.3424 0.0416 -0.0260 0.040 Uiso 1 calc R
C14 C 0.45125(18) 0.16985(16) 0.04032(9) 0.0210(4) Uani 1 d .
H14 H 0.5391 0.2197 0.0313 0.025 Uiso 1 calc R
C15 C 0.31642(19) 0.25258(16) 0.04099(10) 0.0222(4) Uani 1 d .
C20 C 0.52732(19) 0.18963(16) 0.17139(9) 0.0225(4) Uani 1 d .
H20A H 0.4710 0.2653 0.1695 0.027 Uiso 1 calc R
H20B H 0.6275 0.2095 0.1576 0.027 Uiso 1 calc R
C21 C 0.5262(2) 0.14233(16) 0.25131(10) 0.0231(4) Uani 1 d .
C22 C 0.63698(19) 0.06694(18) 0.27844(10) 0.0280(4) Uani 1 d .
H22 H 0.7143 0.0454 0.2468 0.034 Uiso 1 calc R
C23 C 0.6342(2) 0.02306(19) 0.35216(12) 0.0359(5) Uani 1 d .
H23 H 0.7088 -0.0280 0.3695 0.043 Uiso 1 calc R
C24 C 0.5210(2) 0.0553(2) 0.39952(11) 0.0409(5) Uani 1 d .
H24 H 0.5184 0.0252 0.4488 0.049 Uiso 1 calc R
C25 C 0.4113(2) 0.1322(2) 0.37403(11) 0.0392(5) Uani 1 d .
H25 H 0.3355 0.1550 0.4063 0.047 Uiso 1 calc R
C26 C 0.4141(2) 0.17544(18) 0.30027(10) 0.0299(4) Uani 1 d .
H26 H 0.3398 0.2273 0.2834 0.036 Uiso 1 calc R

loop_
_atom_site_aniso_label
_atom_site_aniso_U_11
_atom_site_aniso_U_22
_atom_site_aniso_U_33
_atom_site_aniso_U_23
_atom_site_aniso_U_13
_atom_site_aniso_U_12
Rh1 0.01479(6) 0.01535(6) 0.01934(6) 0.00348(5) 0.00124(6) 0.00103(6)
N1 0.0155(7) 0.0161(7) 0.0178(7) 0.0021(5) -0.0001(5) -0.0007(5)
O1 0.0221(7) 0.0220(6) 0.0336(7) 0.0118(5) 0.0035(5) 0.0040(5)
O2 0.0289(7) 0.0354(8) 0.0376(8) 0.0215(7) -0.0027(6) -0.0010(6)
C1 0.0240(8) 0.0143(7) 0.0307(8) 0.0016(6) 0.0032(12) 0.0004(8)
C2 0.0179(9) 0.0138(8) 0.0271(8) 0.0062(6) -0.0013(7) 0.0010(6)
C3 0.0305(10) 0.0294(11) 0.0274(10) 0.0113(8) 0.0060(8) 0.0011(8)
C4 0.0284(10) 0.0437(12) 0.0328(11) 0.0075(9) 0.0108(8) 0.0099(9)
C5 0.0195(8) 0.0293(11) 0.0365(10) 0.0097(9) 0.0106(7) 0.0087(8)
C6 0.0141(8) 0.0355(10) 0.0388(11) 0.0123(9) -0.0009(9) 0.0003(7)
C7 0.0266(10) 0.0407(11) 0.0512(13) 0.0093(11) -0.0096(11) -0.0132(9)
C8 0.0371(11) 0.0279(11) 0.0423(12) -0.0044(9) -0.0064(9) -0.0106(9)
C11 0.0190(9) 0.0230(9) 0.0301(10) 0.0029(7) 0.0043(7) 0.0039(7)
C12 0.0382(11) 0.0286(11) 0.0296(10) -0.0059(8) 0.0103(8) 0.0014(9)
C13 0.0391(11) 0.0400(11) 0.0206(9) -0.0039(9) 0.0003(8) 0.0014(10)
C14 0.0194(8) 0.0259(9) 0.0178(8) 0.0053(7) 0.0005(7) -0.0032(7)
C15 0.0202(8) 0.0226(9) 0.0239(9) 0.0044(7) -0.0047(7) -0.0031(7)
C20 0.0242(9) 0.0198(9) 0.0233(8) 0.0025(7) -0.0083(7) -0.0049(7)
C21 0.0266(10) 0.0182(9) 0.0245(9) -0.0015(7) -0.0090(7) -0.0064(7)
C22 0.0259(9) 0.0285(10) 0.0298(9) 0.0025(9) -0.0076(7) -0.0048(8)
C23 0.0413(11) 0.0346(11) 0.0320(11) 0.0062(9) -0.0160(9) -0.0060(8)
C24 0.0563(13) 0.0431(12) 0.0232(9) 0.0070(9) -0.0095(9) -0.0144(12)
C25 0.0459(13) 0.0452(13) 0.0265(11) -0.0075(9) 0.0027(9) -0.0067(10)
C26 0.0339(10) 0.0265(10) 0.0293(10) -0.0049(8) -0.0052(8) -0.0003(8)

loop_
_atom_type_symbol
_atom_type_description
_atom_type_scat_dispersion_real
_atom_type_scat_dispersion_imag
_atom_type_scat_source
C C 0.0033 0.0016 'International Tables Vol C Tables 4.2.6.8 and 6.1.1.4'
H H 0.0000 0.0000 'International Tables Vol C Tables 4.2.6.8 and 6.1.1.4'
N N 0.0061 0.0033 'International Tables Vol C Tables 4.2.6.8 and 6.1.1.4'
O O 0.0106 0.0060 'International Tables Vol C Tables 4.2.6.8 and 6.1.1.4'
Rh Rh -1.1178 0.9187 'International Tables Vol C Tables 4.2.6.8 and 6.1.1.4'

loop_
_geom_angle_atom_site_label_1
_geom_angle_atom_site_label_2
_geom_angle_atom_site_label_3
_geom_angle
_geom_angle_publ_flag
O1 Rh1 C1 155.49(6) y
O1 Rh1 C5 92.14(6) y
C1 Rh1 C5 97.70(8) y
O1 Rh1 C2 165.81(6) y
C1 Rh1 C2 38.69(6) y
C5 Rh1 C2 82.44(7) y
O1 Rh1 C6 92.45(6) y
C1 Rh1 C6 81.96(8) y
C5 Rh1 C6 37.98(8) y
C2 Rh1 C6 91.28(7) y
O1 Rh1 N1 79.61(5) y
C1 Rh1 N1 99.84(7) y
C5 Rh1 N1 153.96(7) y
C2 Rh1 N1 99.59(6) y
C6 Rh1 N1 164.73(7) y
C11 N1 C20 112.07(13) y
C11 N1 C14 103.90(13) y
C20 N1 C14 108.30(12) y
C11 N1 Rh1 119.22(11) y
C20 N1 Rh1 109.84(10) y
C14 N1 Rh1 102.38(10) y
C15 O1 Rh1 113.85(10) y
C2 C1 C8 126.42(17) y
C2 C1 Rh1 71.31(8) y
C8 C1 Rh1 110.75(12) y
C1 C2 C3 123.82(15) y
C1 C2 Rh1 70.00(9) y
C3 C2 Rh1 112.77(11) y
C2 C3 C4 112.83(14) y
C5 C4 C3 112.99(16) y
C6 C5 C4 126.38(19) y
C6 C5 Rh1 72.51(10) y
C4 C5 Rh1 110.76(12) y
C5 C6 C7 122.27(19) y
C5 C6 Rh1 69.51(10) y
C7 C6 Rh1 112.51(13) y
C8 C7 C6 111.64(16) y
C1 C8 C7 113.39(16) y
N1 C11 C12 105.22(14) y
C11 C12 C13 105.71(14) y
C14 C13 C12 105.03(14) y
N1 C14 C13 103.55(14) y
N1 C14 C15 110.99(13) y
C13 C14 C15 113.49(14) y
O2 C15 O1 123.80(16) y
O2 C15 C14 119.22(16) y
O1 C15 C14 116.97(14) y
N1 C20 C21 114.83(14) y
C22 C21 C26 118.36(17) y
C22 C21 C20 121.49(17) y
C26 C21 C20 120.15(16) y
C21 C22 C23 120.98(18) y
C24 C23 C22 119.86(19) y
C23 C24 C25 120.02(18) y
C24 C25 C26 120.0(2) y
C25 C26 C21 120.79(19) y

loop_
_geom_bond_atom_site_label_1
_geom_bond_atom_site_label_2
_geom_bond_distance
_geom_bond_publ_flag
Rh1 O1 2.0593(11) y
Rh1 C1 2.0986(15) y
Rh1 C5 2.1049(17) y
Rh1 C2 2.1155(15) y
Rh1 C6 2.1432(17) y
Rh1 N1 2.1558(14) y
N1 C11 1.490(2) y
N1 C20 1.497(2) y
N1 C14 1.498(2) y
O1 C15 1.291(2) y
O2 C15 1.226(2) y
C1 C2 1.396(2) y
C1 C8 1.502(3) y
C2 C3 1.517(2) y
C3 C4 1.529(3) y
C4 C5 1.504(3) y
C5 C6 1.383(3) y
C6 C7 1.521(3) y
C7 C8 1.520(3) y
C11 C12 1.525(3) y
C12 C13 1.536(3) y
C13 C14 1.521(2) y
C14 C15 1.523(2) y
C20 C21 1.503(2) y
C21 C22 1.386(2) y
C21 C26 1.387(3) y
C22 C23 1.387(3) y
C23 C24 1.374(3) y
C24 C25 1.379(3) y
C25 C26 1.386(3) y
